data_7123653
loop_
_publ_author_name
'Navarro, Miquel'
'Toledo, Alberto'
'Joost, Maximilian'
'Amgoune, Abderrahmane'
'Ladeira, Sonia'
'Bourissou, Didier'

_publ_section_title
;
 \p Complexes of P^P and P^N Chelated Gold(I)
;
_journal_name_full 'Chemical Communications'
_journal_paper_doi 10.1039/C9CC04266K
_journal_year 2019
_chemical_absolute_configuration ad
_chemical_formula_moiety 'C36 H48 Au N P, F6 Sb'
_chemical_formula_sum 'C36 H48 Au F6 N P Sb'
_chemical_formula_weight 958.45
_space_group_IT_number 19
_space_group_name_Hall 'P 2ac 2ab'
_space_group_name_H-M_alt 'P 21 21 21'
_symmetry_cell_setting orthorhombic
_symmetry_Int_Tables_number 19
_symmetry_space_group_name_Hall 'P 2ac 2ab'
_symmetry_space_group_name_H-M 'P 21 21 21'
_atom_sites_solution_hydrogens mixed
_audit_update_record
;
2019-04-03 deposited with the CCDC.    2019-06-13 downloaded from the CCDC.
;
_cell_angle_alpha 90
_cell_angle_beta 90
_cell_angle_gamma 90
_cell_formula_units_Z 4
_cell_length_a 10.790(2)
_cell_length_b 15.825(3)
_cell_length_c 20.681(4)
_cell_measurement_reflns_used 9414
_cell_measurement_temperature 193(2)
_cell_measurement_theta_max 34.81
_cell_measurement_theta_min 3.02
_cell_volume 3531.3(12)
_computing_cell_refinement 'APEX2 and SAINT'
_computing_data_collection APEX2
_computing_data_reduction SAINT
_computing_molecular_graphics 'Ortep-3 for Windows (Farrugia, 1997)'
_computing_publication_material 'WinGX publication routines (Farrugia, 1999)'
_computing_structure_refinement 'SHELXL-2016/6 (Sheldrick, 2015)'
_computing_structure_solution 'SHELXT (Sheldrick, 2015)'
_diffrn_ambient_temperature 193(2)
_diffrn_measured_fraction_theta_full 0.998
_diffrn_measured_fraction_theta_max 0.999
_diffrn_measurement_device_type 'Bruker D8 VENTURE'
_diffrn_measurement_method 'phi and omega scans'
_diffrn_radiation_monochromator triumph
_diffrn_radiation_source 'fine focus sealed tube'
_diffrn_radiation_type MoK\a
_diffrn_radiation_wavelength 0.71073
_diffrn_reflns_av_R_equivalents 0.0499
_diffrn_reflns_av_unetI/netI 0.0249
_diffrn_reflns_Laue_measured_fraction_full 0.998
_diffrn_reflns_Laue_measured_fraction_max 0.999
_diffrn_reflns_limit_h_max 15
_diffrn_reflns_limit_h_min -15
_diffrn_reflns_limit_k_max 22
_diffrn_reflns_limit_k_min -22
_diffrn_reflns_limit_l_max 29
_diffrn_reflns_limit_l_min -29
_diffrn_reflns_number 146437
_diffrn_reflns_point_group_measured_fraction_full 0.998
_diffrn_reflns_point_group_measured_fraction_max 0.999
_diffrn_reflns_theta_full 25.242
_diffrn_reflns_theta_max 30.994
_diffrn_reflns_theta_min 3.017
_diffrn_standards_decay_% 0
_diffrn_standards_interval_count 0
_diffrn_standards_interval_time 0
_diffrn_standards_number 0
_exptl_absorpt_coefficient_mu 5.018
_exptl_absorpt_correction_T_max 0.7470
_exptl_absorpt_correction_T_min 0.6253
_exptl_absorpt_correction_type multi-scan
_exptl_absorpt_process_details 'SADABS (Bruker-AXS)'
_exptl_crystal_colour colourless
_exptl_crystal_density_diffrn 1.803
_exptl_crystal_density_method 'not measured'
_exptl_crystal_description block
_exptl_crystal_F_000 1880
_exptl_crystal_size_max 0.14
_exptl_crystal_size_mid 0.12
_exptl_crystal_size_min 0.12
_refine_diff_density_max 2.249
_refine_diff_density_min -1.01
_refine_diff_density_rms 0.112
_refine_ls_abs_structure_details
;
 Flack x determined using 4342 quotients [(I+)-(I-)]/[(I+)+(I-)]
 (Parsons, Flack and Wagner, Acta Cryst. B69 (2013) 249-259).
;
_refine_ls_abs_structure_Flack -0.0074(14)
_refine_ls_extinction_method none
_refine_ls_goodness_of_fit_ref 1.054
_refine_ls_hydrogen_treatment mixed
_refine_ls_matrix_type full
_refine_ls_number_parameters 428
_refine_ls_number_reflns 11242
_refine_ls_number_restraints 0
_refine_ls_restrained_S_all 1.054
_refine_ls_R_factor_all 0.0328
_refine_ls_R_factor_gt 0.0274
_refine_ls_shift/su_max 0.002
_refine_ls_shift/su_mean 0
_refine_ls_structure_factor_coef Fsqd
_refine_ls_weighting_details 'w=1/[\s^2^(Fo^2^)+(0.0317P)^2^+3.5762P] where P=(Fo^2^+2Fc^2^)/3'
_refine_ls_weighting_scheme calc
_refine_ls_wR_factor_gt 0.0602
_refine_ls_wR_factor_ref 0.0621
_reflns_Friedel_coverage 0.816
_reflns_Friedel_fraction_full 1
_reflns_Friedel_fraction_max 1
_reflns_number_gt 10436
_reflns_number_total 11242
_reflns_threshold_expression 'I > 2\s(I)'
_cod_data_source_file c9cc04266k2.cif
_cod_data_source_block ATP011
_cod_database_code 7123653

loop_
_symmetry_equiv_pos_as_xyz
'x, y, z'
'-x+1/2, -y, z+1/2'
'-x, y+1/2, -z+1/2'
'x+1/2, -y+1/2, -z'

loop_
_atom_site_label
_atom_site_type_symbol
_atom_site_fract_x
_atom_site_fract_y
_atom_site_fract_z
_atom_site_U_iso_or_equiv
_atom_site_adp_type
_atom_site_occupancy
_atom_site_site_symmetry_order
_atom_site_calc_flag
_atom_site_refinement_flags_posn
_atom_site_refinement_flags_adp
C1 C 0.7476(4) 0.4507(3) 0.6472(2) 0.0214(8) Uani 1 1 d . .
C2 C 0.8705(5) 0.4739(4) 0.6334(3) 0.0290(11) Uani 1 1 d . .
H2 H 0.901545 0.526533 0.648445 0.035 Uiso 1 1 calc R U
C3 C 0.9465(6) 0.4209(4) 0.5980(3) 0.0393(13) Uani 1 1 d . .
H3 H 1.029164 0.437175 0.588419 0.047 Uiso 1 1 calc R U
C4 C 0.9015(6) 0.3441(4) 0.5768(3) 0.0437(15) Uani 1 1 d . .
H4 H 0.954168 0.306845 0.553536 0.052 Uiso 1 1 calc R U
C5 C 0.7802(6) 0.3211(4) 0.5893(3) 0.0356(13) Uani 1 1 d . .
H5 H 0.74992 0.268358 0.574046 0.043 Uiso 1 1 calc R U
C6 C 0.7017(5) 0.3746(3) 0.6240(2) 0.0229(9) Uani 1 1 d . .
C7 C 0.5693(6) 0.2735(3) 0.6773(3) 0.0348(13) Uani 1 1 d . .
H7A H 0.610541 0.225983 0.655817 0.052 Uiso 1 1 calc R U
H7B H 0.482931 0.258411 0.686467 0.052 Uiso 1 1 calc R U
H7C H 0.612116 0.286269 0.717942 0.052 Uiso 1 1 calc R U
C8 C 0.5092(6) 0.3314(4) 0.5731(3) 0.0386(14) Uani 1 1 d . .
H8A H 0.516651 0.380684 0.544621 0.058 Uiso 1 1 calc R U
H8B H 0.421389 0.319864 0.581387 0.058 Uiso 1 1 calc R U
H8C H 0.547182 0.282221 0.552219 0.058 Uiso 1 1 calc R U
C9 C 0.7130(4) 0.5271(3) 0.7773(2) 0.0177(8) Uani 1 1 d . .
C10 C 0.7026(5) 0.4371(3) 0.8064(3) 0.0286(10) Uani 1 1 d . .
H10A H 0.615287 0.417987 0.804544 0.034 Uiso 1 1 calc R U
H10B H 0.753343 0.397367 0.780628 0.034 Uiso 1 1 calc R U
C11 C 0.7476(6) 0.4370(4) 0.8772(3) 0.0340(12) Uani 1 1 d . .
H11 H 0.739856 0.378696 0.895474 0.041 Uiso 1 1 calc R U
C12 C 0.6333(5) 0.5874(4) 0.8183(2) 0.0302(11) Uani 1 1 d . .
H12A H 0.545474 0.569523 0.81628 0.036 Uiso 1 1 calc R U
H12B H 0.639296 0.645381 0.80066 0.036 Uiso 1 1 calc R U
C13 C 0.8930(5) 0.5551(4) 0.8524(3) 0.0351(13) Uani 1 1 d . .
H13 H 0.981284 0.574156 0.854662 0.042 Uiso 1 1 calc R U
C14 C 0.8128(7) 0.6151(4) 0.8919(3) 0.0458(17) Uani 1 1 d . .
H14A H 0.820151 0.673145 0.874413 0.055 Uiso 1 1 calc R U
H14B H 0.841611 0.615756 0.937335 0.055 Uiso 1 1 calc R U
C15 C 0.6778(6) 0.5868(5) 0.8893(3) 0.0401(15) Uani 1 1 d . .
H15 H 0.62555 0.626219 0.915442 0.048 Uiso 1 1 calc R U
C16 C 0.8512(5) 0.5543(4) 0.7816(2) 0.0289(10) Uani 1 1 d . .
H16A H 0.903139 0.514339 0.756643 0.035 Uiso 1 1 calc R U
H16B H 0.861516 0.611309 0.762683 0.035 Uiso 1 1 calc R U
C17 C 0.6671(7) 0.4980(5) 0.9164(3) 0.0462(17) Uani 1 1 d . .
H17A H 0.579599 0.47938 0.914844 0.055 Uiso 1 1 calc R U
H17B H 0.694214 0.497683 0.962149 0.055 Uiso 1 1 calc R U
C18 C 0.8831(6) 0.4653(4) 0.8801(3) 0.0377(14) Uani 1 1 d . .
H18A H 0.935391 0.426093 0.854655 0.045 Uiso 1 1 calc R U
H18B H 0.912487 0.464599 0.925457 0.045 Uiso 1 1 calc R U
C19 C 0.6384(4) 0.6248(3) 0.6501(2) 0.0177(8) Uani 1 1 d . .
C20 C 0.4939(7) 0.7290(4) 0.5574(3) 0.0461(17) Uani 1 1 d . .
H20A H 0.480526 0.78147 0.532318 0.055 Uiso 1 1 calc R U
H20B H 0.42518 0.689562 0.547652 0.055 Uiso 1 1 calc R U
C21 C 0.7216(6) 0.7714(4) 0.6261(3) 0.0387(14) Uani 1 1 d . .
H21 H 0.78969 0.81234 0.635667 0.046 Uiso 1 1 calc R U
C22 C 0.7227(8) 0.7490(5) 0.5539(4) 0.058(2) Uani 1 1 d . .
H22A H 0.714446 0.801207 0.527898 0.069 Uiso 1 1 calc R U
H22B H 0.802526 0.721928 0.542667 0.069 Uiso 1 1 calc R U
C23 C 0.6165(9) 0.6892(4) 0.5383(3) 0.052(2) Uani 1 1 d . .
H23 H 0.616179 0.676758 0.490843 0.063 Uiso 1 1 calc R U
C24 C 0.7424(5) 0.6885(3) 0.6650(3) 0.0316(11) Uani 1 1 d . .
H24A H 0.823595 0.663673 0.653303 0.038 Uiso 1 1 calc R U
H24B H 0.743237 0.701245 0.711846 0.038 Uiso 1 1 calc R U
C25 C 0.4948(6) 0.7491(4) 0.6289(3) 0.0323(12) Uani 1 1 d . .
H25 H 0.4138 0.775265 0.641245 0.039 Uiso 1 1 calc R U
C26 C 0.5131(5) 0.6671(3) 0.6670(3) 0.0280(11) Uani 1 1 d . .
H26A H 0.444614 0.627564 0.656969 0.034 Uiso 1 1 calc R U
H26B H 0.510496 0.679542 0.713854 0.034 Uiso 1 1 calc R U
C27 C 0.6356(7) 0.6058(4) 0.5767(3) 0.0412(16) Uani 1 1 d . .
H27A H 0.567168 0.566078 0.566948 0.049 Uiso 1 1 calc R U
H27B H 0.714449 0.57893 0.563429 0.049 Uiso 1 1 calc R U
C28 C 0.5985(6) 0.8097(4) 0.6441(3) 0.0342(12) Uani 1 1 d . .
H28A H 0.58619 0.862958 0.619789 0.041 Uiso 1 1 calc R U
H28B H 0.597821 0.823213 0.690835 0.041 Uiso 1 1 calc R U
C29 C 0.2688(5) 0.4055(4) 0.6961(3) 0.0345(12) Uani 1 1 d . .
H29A H 0.223(6) 0.401(4) 0.651(3) 0.032(17) Uiso 1 1 d . .
H29B H 0.267(9) 0.342(6) 0.715(5) 0.08(3) Uiso 1 1 d . .
C30 C 0.2697(5) 0.4804(4) 0.7310(3) 0.0283(11) Uani 1 1 d . .
H30 H 0.280(6) 0.473(4) 0.774(3) 0.034 Uiso 1 1 d . U
C31 C 0.2163(5) 0.5614(4) 0.7105(3) 0.0289(11) Uani 1 1 d . .
C32 C 0.1886(6) 0.6232(4) 0.7572(3) 0.0391(14) Uani 1 1 d . .
H32 H 0.208712 0.613418 0.801264 0.047 Uiso 1 1 calc R U
C33 C 0.1316(7) 0.6987(5) 0.7391(4) 0.0503(17) Uani 1 1 d . .
H33 H 0.11166 0.739693 0.771027 0.06 Uiso 1 1 calc R U
C34 C 0.1043(7) 0.7140(4) 0.6754(4) 0.0480(18) Uani 1 1 d . .
H34 H 0.065295 0.765512 0.663376 0.058 Uiso 1 1 calc R U
C35 C 0.1333(6) 0.6551(5) 0.6286(3) 0.0434(15) Uani 1 1 d . .
H35 H 0.114339 0.66613 0.584574 0.052 Uiso 1 1 calc R U
C36 C 0.1897(6) 0.5802(4) 0.6458(3) 0.0356(13) Uani 1 1 d . .
H36 H 0.211001 0.540617 0.613063 0.043 Uiso 1 1 calc R U
Au1 Au 0.45506(2) 0.45217(2) 0.69127(2) 0.02065(4) Uani 1 1 d . .
F1 F 0.3693(3) 0.3741(2) 0.43638(17) 0.0379(8) Uani 1 1 d . .
F2 F 0.2099(4) 0.3849(3) 0.5314(2) 0.0650(14) Uani 1 1 d . .
F3 F 0.1330(4) 0.5333(2) 0.48922(17) 0.0422(9) Uani 1 1 d . .
F4 F 0.2961(5) 0.5235(3) 0.3926(2) 0.0664(15) Uani 1 1 d . .
F5 F 0.3699(5) 0.5074(3) 0.5141(2) 0.0664(14) Uani 1 1 d . .
F6 F 0.1351(4) 0.4013(4) 0.4099(3) 0.0757(16) Uani 1 1 d . .
N1 N 0.5727(4) 0.3487(3) 0.6346(2) 0.0221(8) Uani 1 1 d . .
P1 P 0.64616(10) 0.52153(7) 0.69389(6) 0.01536(19) Uani 1 1 d . .
Sb1 Sb 0.25179(3) 0.45482(2) 0.46204(2) 0.02497(7) Uani 1 1 d . .

loop_
_atom_site_aniso_label
_atom_site_aniso_U_11
_atom_site_aniso_U_22
_atom_site_aniso_U_33
_atom_site_aniso_U_23
_atom_site_aniso_U_13
_atom_site_aniso_U_12
C1 0.0193(19) 0.024(2) 0.0212(19) 0.0056(19) -0.0010(16) -0.003(2)
C2 0.020(2) 0.034(3) 0.033(3) -0.003(2) 0.007(2) 0.0011(19)
C3 0.024(3) 0.051(3) 0.043(3) -0.007(3) 0.011(3) 0.007(3)
C4 0.041(3) 0.042(3) 0.048(4) -0.014(3) 0.016(3) 0.016(3)
C5 0.038(3) 0.030(3) 0.039(3) -0.009(2) 0.004(3) 0.005(2)
C6 0.022(2) 0.022(2) 0.024(2) 0.0011(18) 0.0007(18) 0.0048(18)
C7 0.038(3) 0.020(2) 0.047(3) 0.009(2) -0.001(2) -0.004(2)
C8 0.038(3) 0.042(3) 0.036(3) -0.012(3) -0.009(3) 0.003(2)
C9 0.0166(19) 0.018(2) 0.018(2) 0.0011(15) -0.0023(15) -0.0002(15)
C10 0.031(2) 0.026(3) 0.029(2) 0.007(2) -0.010(2) -0.0073(18)
C11 0.039(3) 0.035(3) 0.029(2) 0.014(2) -0.012(2) -0.007(2)
C12 0.032(3) 0.039(3) 0.020(2) -0.007(2) -0.004(2) 0.008(2)
C13 0.027(3) 0.044(3) 0.034(3) 0.008(3) -0.015(2) -0.012(3)
C14 0.061(5) 0.041(3) 0.036(3) -0.002(3) -0.024(3) -0.010(3)
C15 0.047(4) 0.058(4) 0.016(2) -0.007(2) -0.005(2) 0.017(3)
C16 0.021(2) 0.035(3) 0.031(2) 0.010(2) -0.0071(19) -0.009(2)
C17 0.043(4) 0.077(5) 0.018(3) 0.001(3) 0.000(3) -0.005(3)
C18 0.033(3) 0.046(4) 0.033(3) 0.012(3) -0.016(2) 0.005(3)
C19 0.019(2) 0.0157(19) 0.0184(19) 0.0015(15) -0.0003(16) 0.0006(16)
C20 0.065(5) 0.029(3) 0.044(3) 0.007(3) -0.028(3) 0.005(3)
C21 0.036(3) 0.029(3) 0.051(4) 0.013(3) 0.003(3) -0.008(2)
C22 0.064(5) 0.050(4) 0.059(4) 0.030(4) 0.033(4) 0.019(4)
C23 0.104(7) 0.032(3) 0.020(3) 0.004(2) -0.003(3) 0.018(4)
C24 0.024(2) 0.028(3) 0.044(3) 0.012(2) -0.005(2) -0.005(2)
C25 0.030(3) 0.023(2) 0.043(3) 0.002(2) -0.004(2) 0.009(2)
C26 0.021(2) 0.028(3) 0.035(3) 0.005(2) 0.005(2) 0.0032(19)
C27 0.075(5) 0.027(3) 0.021(2) -0.002(2) -0.001(3) 0.015(3)
C28 0.042(3) 0.023(3) 0.038(3) 0.001(2) -0.005(3) 0.004(2)
C29 0.021(2) 0.038(3) 0.045(3) 0.006(3) -0.002(3) -0.007(2)
C30 0.021(2) 0.037(3) 0.027(2) 0.006(2) 0.006(2) -0.002(2)
C31 0.019(2) 0.038(3) 0.030(2) -0.003(2) 0.0028(18) -0.004(2)
C32 0.033(3) 0.049(4) 0.035(3) -0.006(3) 0.003(2) -0.004(3)
C33 0.048(4) 0.043(4) 0.061(4) -0.013(3) 0.000(3) -0.001(3)
C34 0.040(4) 0.033(3) 0.071(5) 0.006(3) -0.003(3) -0.001(3)
C35 0.041(4) 0.049(4) 0.040(3) 0.012(3) -0.008(3) -0.002(3)
C36 0.035(3) 0.040(3) 0.032(3) 0.000(2) 0.003(2) -0.001(2)
Au1 0.01572(7) 0.02398(8) 0.02223(7) 0.00399(8) -0.00077(7) -0.00293(7)
F1 0.0370(19) 0.0324(17) 0.0444(19) -0.0018(15) 0.0144(15) 0.0062(14)
F2 0.058(3) 0.070(3) 0.067(3) 0.037(2) 0.036(2) 0.024(2)
F3 0.043(2) 0.040(2) 0.0442(19) -0.0040(16) 0.0014(16) 0.0149(17)
F4 0.090(4) 0.056(3) 0.054(3) 0.026(2) 0.026(2) 0.024(2)
F5 0.051(3) 0.072(3) 0.076(3) -0.033(2) -0.025(2) 0.000(2)
F6 0.044(3) 0.087(4) 0.096(4) -0.049(3) -0.028(3) 0.009(2)
N1 0.022(2) 0.0185(18) 0.0253(19) 0.0006(15) -0.0036(15) -0.0006(15)
P1 0.0119(4) 0.0175(4) 0.0168(5) -0.0011(4) 0.0008(5) 0.0001(3)
Sb1 0.02594(15) 0.02590(14) 0.02307(14) -0.00083(14) 0.00006(12) -0.00025(16)

loop_
_atom_type_symbol
_atom_type_description
_atom_type_scat_dispersion_real
_atom_type_scat_dispersion_imag
_atom_type_scat_source
C C 0.0033 0.0016 'International Tables Vol C Tables 4.2.6.8 and 6.1.1.4'
H H 0 0 'International Tables Vol C Tables 4.2.6.8 and 6.1.1.4'
Au Au -2.0133 8.8022 'International Tables Vol C Tables 4.2.6.8 and 6.1.1.4'
F F 0.0171 0.0103 'International Tables Vol C Tables 4.2.6.8 and 6.1.1.4'
N N 0.0061 0.0033 'International Tables Vol C Tables 4.2.6.8 and 6.1.1.4'
P P 0.1023 0.0942 'International Tables Vol C Tables 4.2.6.8 and 6.1.1.4'
Sb Sb -0.5866 1.5461 'International Tables Vol C Tables 4.2.6.8 and 6.1.1.4'

loop_
_geom_angle_atom_site_label_1
_geom_angle_atom_site_label_2
_geom_angle_atom_site_label_3
_geom_angle
C6 C1 C2 119.6(5)
C6 C1 P1 119.8(3)
C2 C1 P1 120.5(4)
C3 C2 C1 120.5(5)
C3 C2 H2 119.7
C1 C2 H2 119.7
C4 C3 C2 119.6(6)
C4 C3 H3 120.2
C2 C3 H3 120.2
C3 C4 C5 120.4(5)
C3 C4 H4 119.8
C5 C4 H4 119.8
C4 C5 C6 120.7(6)
C4 C5 H5 119.7
C6 C5 H5 119.7
C1 C6 C5 119.2(5)
C1 C6 N1 122.1(4)
C5 C6 N1 118.8(5)
N1 C7 H7A 109.5
N1 C7 H7B 109.5
H7A C7 H7B 109.5
N1 C7 H7C 109.5
H7A C7 H7C 109.5
H7B C7 H7C 109.5
N1 C8 H8A 109.5
N1 C8 H8B 109.5
H8A C8 H8B 109.5
N1 C8 H8C 109.5
H8A C8 H8C 109.5
H8B C8 H8C 109.5
C12 C9 C10 108.4(4)
C12 C9 C16 109.5(4)
C10 C9 C16 107.6(4)
C12 C9 P1 108.8(3)
C10 C9 P1 106.6(3)
C16 C9 P1 115.8(3)
C11 C10 C9 110.3(4)
C11 C10 H10A 109.6
C9 C10 H10A 109.6
C11 C10 H10B 109.6
C9 C10 H10B 109.6
H10A C10 H10B 108.1
C18 C11 C17 109.6(5)
C18 C11 C10 109.7(5)
C17 C11 C10 108.9(5)
C18 C11 H11 109.5
C17 C11 H11 109.5
C10 C11 H11 109.5
C9 C12 C15 110.3(4)
C9 C12 H12A 109.6
C15 C12 H12A 109.6
C9 C12 H12B 109.6
C15 C12 H12B 109.6
H12A C12 H12B 108.1
C14 C13 C16 110.5(5)
C14 C13 C18 109.7(5)
C16 C13 C18 109.2(5)
C14 C13 H13 109.2
C16 C13 H13 109.2
C18 C13 H13 109.2
C13 C14 C15 109.9(5)
C13 C14 H14A 109.7
C15 C14 H14A 109.7
C13 C14 H14B 109.7
C15 C14 H14B 109.7
H14A C14 H14B 108.2
C17 C15 C14 109.4(5)
C17 C15 C12 109.5(5)
C14 C15 C12 109.2(5)
C17 C15 H15 109.6
C14 C15 H15 109.6
C12 C15 H15 109.6
C13 C16 C9 109.8(4)
C13 C16 H16A 109.7
C9 C16 H16A 109.7
C13 C16 H16B 109.7
C9 C16 H16B 109.7
H16A C16 H16B 108.2
C15 C17 C11 110.2(5)
C15 C17 H17A 109.6
C11 C17 H17A 109.6
C15 C17 H17B 109.6
C11 C17 H17B 109.6
H17A C17 H17B 108.1
C11 C18 C13 108.8(4)
C11 C18 H18A 109.9
C13 C18 H18A 109.9
C11 C18 H18B 109.9
C13 C18 H18B 109.9
H18A C18 H18B 108.3
C24 C19 C27 109.8(5)
C24 C19 C26 108.0(4)
C27 C19 C26 106.7(4)
C24 C19 P1 116.3(3)
C27 C19 P1 107.8(3)
C26 C19 P1 107.9(3)
C25 C20 C23 109.7(5)
C25 C20 H20A 109.7
C23 C20 H20A 109.7
C25 C20 H20B 109.7
C23 C20 H20B 109.7
H20A C20 H20B 108.2
C28 C21 C22 109.9(6)
C28 C21 C24 109.8(5)
C22 C21 C24 107.9(5)
C28 C21 H21 109.7
C22 C21 H21 109.7
C24 C21 H21 109.7
C23 C22 C21 110.2(5)
C23 C22 H22A 109.6
C21 C22 H22A 109.6
C23 C22 H22B 109.6
C21 C22 H22B 109.6
H22A C22 H22B 108.1
C20 C23 C22 110.0(5)
C20 C23 C27 109.5(6)
C22 C23 C27 108.7(6)
C20 C23 H23 109.5
C22 C23 H23 109.5
C27 C23 H23 109.5
C19 C24 C21 110.1(4)
C19 C24 H24A 109.6
C21 C24 H24A 109.6
C19 C24 H24B 109.6
C21 C24 H24B 109.6
H24A C24 H24B 108.2
C28 C25 C20 110.1(6)
C28 C25 C26 109.6(5)
C20 C25 C26 109.0(5)
C28 C25 H25 109.4
C20 C25 H25 109.4
C26 C25 H25 109.4
C25 C26 C19 111.3(4)
C25 C26 H26A 109.4
C19 C26 H26A 109.4
C25 C26 H26B 109.4
C19 C26 H26B 109.4
H26A C26 H26B 108
C19 C27 C23 109.8(4)
C19 C27 H27A 109.7
C23 C27 H27A 109.7
C19 C27 H27B 109.7
C23 C27 H27B 109.7
H27A C27 H27B 108.2
C21 C28 C25 110.3(5)
C21 C28 H28A 109.6
C25 C28 H28A 109.6
C21 C28 H28B 109.6
C25 C28 H28B 109.6
H28A C28 H28B 108.1
C30 C29 Au1 74.0(3)
C30 C29 H29A 122(4)
Au1 C29 H29A 115(4)
C30 C29 H29B 128(5)
Au1 C29 H29B 111(5)
H29A C29 H29B 104(6)
C29 C30 C31 126.3(5)
C29 C30 Au1 68.9(3)
C31 C30 Au1 115.1(3)
C29 C30 H30 114(4)
C31 C30 H30 116(4)
Au1 C30 H30 103(4)
C36 C31 C32 117.7(6)
C36 C31 C30 122.8(5)
C32 C31 C30 119.4(5)
C33 C32 C31 120.3(6)
C33 C32 H32 119.8
C31 C32 H32 119.8
C34 C33 C32 120.2(7)
C34 C33 H33 119.9
C32 C33 H33 119.9
C33 C34 C35 120.4(6)
C33 C34 H34 119.8
C35 C34 H34 119.8
C34 C35 C36 120.1(6)
C34 C35 H35 120
C36 C35 H35 120
C35 C36 C31 121.2(6)
C35 C36 H36 119.4
C31 C36 H36 119.4
C29 Au1 C30 37.2(2)
C29 Au1 P1 171.18(18)
C30 Au1 P1 134.08(16)
C29 Au1 N1 106.6(2)
C30 Au1 N1 143.65(18)
P1 Au1 N1 82.19(10)
C6 N1 C8 111.5(4)
C6 N1 C7 109.7(4)
C8 N1 C7 110.8(4)
C6 N1 Au1 112.7(3)
C8 N1 Au1 107.8(3)
C7 N1 Au1 104.2(3)
C1 P1 C19 107.7(2)
C1 P1 C9 106.5(2)
C19 P1 C9 115.0(2)
C1 P1 Au1 103.10(16)
C19 P1 Au1 111.09(15)
C9 P1 Au1 112.55(15)
F6 Sb1 F4 89.6(3)
F6 Sb1 F5 179.3(2)
F4 Sb1 F5 90.5(3)
F6 Sb1 F2 90.6(3)
F4 Sb1 F2 179.0(2)
F5 Sb1 F2 89.2(3)
F6 Sb1 F3 90.71(19)
F4 Sb1 F3 91.17(18)
F5 Sb1 F3 89.94(19)
F2 Sb1 F3 89.79(17)
F6 Sb1 F1 89.06(19)
F4 Sb1 F1 90.32(18)
F5 Sb1 F1 90.30(19)
F2 Sb1 F1 88.72(17)
F3 Sb1 F1 178.49(16)

loop_
_geom_bond_atom_site_label_1
_geom_bond_atom_site_label_2
_geom_bond_distance
C1 C6 1.387(7)
C1 C2 1.405(7)
C1 P1 1.840(5)
C2 C3 1.383(8)
C2 H2 0.95
C3 C4 1.380(9)
C3 H3 0.95
C4 C5 1.383(9)
C4 H4 0.95
C5 C6 1.397(7)
C5 H5 0.95
C6 N1 1.468(6)
C7 N1 1.483(6)
C7 H7A 0.98
C7 H7B 0.98
C7 H7C 0.98
C8 N1 1.470(7)
C8 H8A 0.98
C8 H8B 0.98
C8 H8C 0.98
C9 C12 1.537(7)
C9 C10 1.550(6)
C9 C16 1.554(7)
C9 P1 1.873(5)
C10 C11 1.543(7)
C10 H10A 0.99
C10 H10B 0.99
C11 C18 1.530(8)
C11 C17 1.531(10)
C11 H11 1
C12 C15 1.545(7)
C12 H12A 0.99
C12 H12B 0.99
C13 C14 1.523(10)
C13 C16 1.532(7)
C13 C18 1.537(9)
C13 H13 1
C14 C15 1.525(10)
C14 H14A 0.99
C14 H14B 0.99
C15 C17 1.517(10)
C15 H15 1
C16 H16A 0.99
C16 H16B 0.99
C17 H17A 0.99
C17 H17B 0.99
C18 H18A 0.99
C18 H18B 0.99
C19 C24 1.539(7)
C19 C27 1.548(7)
C19 C26 1.549(7)
C19 P1 1.871(4)
C20 C25 1.511(9)
C20 C23 1.519(11)
C20 H20A 0.99
C20 H20B 0.99
C21 C28 1.507(9)
C21 C22 1.533(11)
C21 C24 1.555(8)
C21 H21 1
C22 C23 1.521(12)
C22 H22A 0.99
C22 H22B 0.99
C23 C27 1.554(8)
C23 H23 1
C24 H24A 0.99
C24 H24B 0.99
C25 C28 1.508(9)
C25 C26 1.531(8)
C25 H25 1
C26 H26A 0.99
C26 H26B 0.99
C27 H27A 0.99
C27 H27B 0.99
C28 H28A 0.99
C28 H28B 0.99
C29 C30 1.387(8)
C29 Au1 2.143(5)
C29 H29A 1.05(7)
C29 H29B 1.08(9)
C30 C31 1.469(8)
C30 Au1 2.208(5)
C30 H30 0.90(7)
C31 C36 1.401(8)
C31 C32 1.406(8)
C32 C33 1.395(10)
C32 H32 0.95
C33 C34 1.372(11)
C33 H33 0.95
C34 C35 1.379(10)
C34 H34 0.95
C35 C36 1.379(9)
C35 H35 0.95
C36 H36 0.95
Au1 P1 2.3365(11)
Au1 N1 2.381(4)
F1 Sb1 1.877(3)
F2 Sb1 1.866(4)
F3 Sb1 1.871(3)
F4 Sb1 1.863(4)
F5 Sb1 1.864(4)
F6 Sb1 1.861(4)
